data_4517666
loop_
_publ_author_name
'Shao, Zhichao'
'Zhao, Yujie'
'Xie, Qiong'
'Wang, Hongfei'
'Cui, Yang'
'Yang, Xiaoqian'
'Hou, Hongwei'

_publ_section_title
;
 Efficient Identification for Alcohol Homologues and Hyperthermy Based on
 Coordination Polymer Multiple Structural Transformations.
;
_journal_issue 21
_journal_name_full 'ACS applied materials &amp; interfaces'
_journal_page_first 24141
_journal_page_last 24148
_journal_paper_doi 10.1021/acsami.0c05208
_journal_volume 12
_journal_year 2020
_chemical_formula_moiety 'C32 H25 N3 O4 Zn, 2(H2 O)'
_chemical_formula_sum 'C32 H29 N3 O6 Zn'
_chemical_formula_weight 616.95
_space_group_crystal_system triclinic
_space_group_IT_number 2
_space_group_name_Hall '-P 1'
_space_group_name_H-M_alt 'P -1'
_atom_sites_solution_hydrogens mixed
_audit_creation_date 2019-12-19
_audit_creation_method
;
Olex2 1.2-beta
(compiled 2018.05.29 svn.r3508 for OlexSys, GUI svn.r5506)
;
_cell_angle_alpha 97.158(2)
_cell_angle_beta 92.395(2)
_cell_angle_gamma 114.4310(10)
_cell_formula_units_Z 2
_cell_length_a 8.2776(3)
_cell_length_b 9.6847(4)
_cell_length_c 20.7439(9)
_cell_measurement_reflns_used 9990
_cell_measurement_temperature 293(2)
_cell_measurement_theta_max 24.63
_cell_measurement_theta_min 2.34
_cell_volume 1494.22(11)
_computing_cell_refinement 'SAINT v8.37A (Bruker, 2015)'
_computing_data_reduction 'SAINT v8.37A (Bruker, 2015)'
_computing_molecular_graphics 'Olex2 (Dolomanov et al., 2009)'
_computing_publication_material 'Olex2 (Dolomanov et al., 2009)'
_computing_structure_refinement 'ShelXL (Sheldrick, 2015)'
_computing_structure_solution 'SHELXT 2014/5 (Sheldrick, 2014)'
_diffrn_ambient_temperature 293.15
_diffrn_measured_fraction_theta_full 0.999
_diffrn_measured_fraction_theta_max 0.998
_diffrn_measurement_device_type 'Bruker APEX-II CCD'
_diffrn_measurement_method '\f and \w scans'
_diffrn_radiation_type MoK\a
_diffrn_radiation_wavelength 0.71073
_diffrn_reflns_av_R_equivalents 0.0454
_diffrn_reflns_av_unetI/netI 0.0446
_diffrn_reflns_Laue_measured_fraction_full 0.999
_diffrn_reflns_Laue_measured_fraction_max 0.998
_diffrn_reflns_limit_h_max 10
_diffrn_reflns_limit_h_min -10
_diffrn_reflns_limit_k_max 12
_diffrn_reflns_limit_k_min -12
_diffrn_reflns_limit_l_max 26
_diffrn_reflns_limit_l_min -26
_diffrn_reflns_number 34952
_diffrn_reflns_point_group_measured_fraction_full 0.999
_diffrn_reflns_point_group_measured_fraction_max 0.998
_diffrn_reflns_theta_full 25.242
_diffrn_reflns_theta_max 27.592
_diffrn_reflns_theta_min 2.680
_diffrn_standards_number 0
_exptl_absorpt_coefficient_mu 0.870
_exptl_absorpt_correction_T_max 0.7456
_exptl_absorpt_correction_T_min 0.6825
_exptl_absorpt_correction_type multi-scan
_exptl_absorpt_process_details
;
SADABS-2016/2 (Bruker,2016/2) was used for absorption correction.
wR2(int) was 0.0715 before and 0.0480 after correction.
The Ratio of minimum to maximum transmission is 0.9154.
The \l/2 correction factor is Not present.
;
_exptl_crystal_colour colourless
_exptl_crystal_colour_primary colourless
_exptl_crystal_density_diffrn 1.371
_exptl_crystal_description block
_exptl_crystal_F_000 640
_exptl_crystal_size_max 0.13
_exptl_crystal_size_mid 0.12
_exptl_crystal_size_min 0.11
_refine_diff_density_max 0.556
_refine_diff_density_min -0.322
_refine_diff_density_rms 0.050
_refine_ls_extinction_method none
_refine_ls_goodness_of_fit_ref 1.028
_refine_ls_hydrogen_treatment constr
_refine_ls_matrix_type full
_refine_ls_number_parameters 385
_refine_ls_number_reflns 6912
_refine_ls_number_restraints 1
_refine_ls_restrained_S_all 1.028
_refine_ls_R_factor_all 0.0824
_refine_ls_R_factor_gt 0.0464
_refine_ls_shift/su_max 0.001
_refine_ls_shift/su_mean 0.000
_refine_ls_structure_factor_coef Fsqd
_refine_ls_weighting_details 'w=1/[\s^2^(Fo^2^)+(0.0445P)^2^+0.7034P] where P=(Fo^2^+2Fc^2^)/3'
_refine_ls_weighting_scheme calc
_refine_ls_wR_factor_gt 0.0981
_refine_ls_wR_factor_ref 0.1103
_reflns_Friedel_coverage 0.000
_reflns_number_gt 4744
_reflns_number_total 6912
_reflns_threshold_expression 'I > 2\s(I)'
_cod_data_source_file am0c05208_si_002.cif
_cod_data_source_block 4
_cod_depositor_comments 'Adding full bibliography for 4517663--4517671.cif.'
_cod_database_code 4517666
_shelx_shelxl_version_number 2018/3
_shelx_space_group_comment
;
The symmetry employed for this shelxl refinement is uniquely defined
by the following loop, which should always be used as a source of
symmetry information in preference to the above space-group names.
They are only intended as comments.
;
_shelx_estimated_absorpt_t_max 0.910
_shelx_estimated_absorpt_t_min 0.895
_olex2_refinement_description
;
1. Fixed Uiso
 At 1.2 times of:
  All C(H) groups
 At 1.5 times of:
  All O(H,H) groups
2. Rigid bond restraints
 C6, C7
 with sigma for 1-2 distances of 0.0002 and sigma for 1-3 distances of 0.0001
3.a Free rotating group:
 O5(H5A,H5B), O6(H6A,H6B)
3.b Aromatic/amide H refined with riding coordinates:
 C1(H1), C2(H2), C3(H3), C4(H4), C5(H5), C8(H8), C9(H9), C10(H10), C12(H12),
 C13(H13), C15(H15), C16(H16), C18(H18), C19(H19), C20(H20), C21(H21), C22(H22),
  C24(H24), C25(H25), C26(H26), C27(H27), C29(H29), C30(H30), C31(H31), C32(H32)
;
_olex2_submission_special_instructions 'No special instructions were received'

loop_
_space_group_symop_operation_xyz
'x, y, z'
'-x, -y, -z'

loop_
_atom_site_label
_atom_site_type_symbol
_atom_site_fract_x
_atom_site_fract_y
_atom_site_fract_z
_atom_site_U_iso_or_equiv
_atom_site_adp_type
_atom_site_occupancy
_atom_site_site_symmetry_order
_atom_site_calc_flag
_atom_site_refinement_flags_posn
_atom_site_refinement_flags_adp
_atom_site_refinement_flags_occupancy
_atom_site_disorder_assembly
_atom_site_disorder_group
Zn1 Zn 0.94835(4) 0.71740(4) 0.30081(2) 0.04555(11) Uani 1 1 d . . . . .
O1 O 1.0632(4) 0.6632(3) 0.41346(14) 0.0973(8) Uani 1 1 d . . . . .
O2 O 0.9999(3) 0.5429(3) 0.31301(13) 0.0867(8) Uani 1 1 d . . . . .
O3 O 1.1843(3) 0.8833(3) 0.30036(12) 0.0777(6) Uani 1 1 d . . . . .
O4 O 1.1125(3) 0.8563(3) 0.19615(16) 0.1112(10) Uani 1 1 d . . . . .
N1 N 0.8248(3) 0.8187(2) 0.36178(10) 0.0432(5) Uani 1 1 d . . . . .
N2 N -0.3930(3) 0.3214(4) 0.00903(13) 0.0711(8) Uani 1 1 d . . . . .
N3 N 0.7342(3) 0.6152(2) 0.23076(10) 0.0436(5) Uani 1 1 d . . . . .
C1 C 1.3400(5) 0.2974(4) 0.4174(3) 0.0869(12) Uani 1 1 d . . . . .
H1 H 1.402951 0.241847 0.428265 0.104 Uiso 1 1 calc R . . . .
C2 C 1.2821(5) 0.3690(4) 0.4653(2) 0.0827(11) Uani 1 1 d . . . . .
H2 H 1.303493 0.360538 0.508651 0.099 Uiso 1 1 calc R . . . .
C3 C 1.1921(4) 0.4540(4) 0.44992(17) 0.0673(8) Uani 1 1 d . . . . .
H3 H 1.155187 0.504774 0.483045 0.081 Uiso 1 1 calc R . . . .
C4 C 1.3065(5) 0.3063(4) 0.3534(2) 0.0814(10) Uani 1 1 d . . . . .
H4 H 1.346978 0.257489 0.320786 0.098 Uiso 1 1 calc R . . . .
C5 C 1.2118(4) 0.3884(3) 0.33737(17) 0.0649(8) Uani 1 1 d . . . . .
H5 H 1.185697 0.392366 0.293783 0.078 Uiso 1 1 calc R . . . .
C6 C 1.1563(3) 0.4644(3) 0.38591(15) 0.0533(7) Uani 1 1 d . U . . .
C7 C 1.0636(4) 0.5632(4) 0.37062(19) 0.0643(8) Uani 1 1 d . U . . .
C8 C 1.7746(5) 1.1364(4) 0.2200(3) 0.0874(12) Uani 1 1 d . . . . .
H8 H 1.895061 1.183837 0.214163 0.105 Uiso 1 1 calc R . . . .
C9 C 1.7227(4) 1.1301(4) 0.2818(2) 0.0786(10) Uani 1 1 d . . . . .
H9 H 1.807335 1.175240 0.317954 0.094 Uiso 1 1 calc R . . . .
C10 C 1.5443(4) 1.0565(3) 0.29016(15) 0.0578(7) Uani 1 1 d . . . . .
H10 H 1.508911 1.049728 0.332050 0.069 Uiso 1 1 calc R . . . .
C11 C 1.4184(3) 0.9930(3) 0.23687(13) 0.0459(6) Uani 1 1 d . . . . .
C12 C 1.4731(4) 1.0034(3) 0.17541(16) 0.0636(8) Uani 1 1 d . . . . .
H12 H 1.388901 0.962468 0.139040 0.076 Uiso 1 1 calc R . . . .
C13 C 1.6504(6) 1.0735(4) 0.1673(2) 0.0870(12) Uani 1 1 d . . . . .
H13 H 1.686215 1.078096 0.125382 0.104 Uiso 1 1 calc R . . . .
C14 C 1.2227(4) 0.9058(3) 0.24383(18) 0.0605(8) Uani 1 1 d . . . . .
C15 C 0.6499(3) 0.7538(3) 0.36691(13) 0.0498(6) Uani 1 1 d . . . . .
H15 H 0.581019 0.660985 0.340216 0.060 Uiso 1 1 calc R . . . .
C16 C 0.5663(3) 0.8152(3) 0.40889(13) 0.0494(6) Uani 1 1 d . . . . .
H16 H 0.443885 0.764433 0.410497 0.059 Uiso 1 1 calc R . . . .
C17 C 0.6646(3) 0.9538(3) 0.44926(12) 0.0411(6) Uani 1 1 d . . . . .
C18 C 0.5855(3) 1.0258(3) 0.49605(13) 0.0461(6) Uani 1 1 d . . . . .
H18 H 0.662452 1.116033 0.522691 0.055 Uiso 1 1 calc R . . . .
C19 C 0.8459(3) 1.0222(3) 0.44357(13) 0.0505(7) Uani 1 1 d . . . . .
H19 H 0.917670 1.115823 0.469155 0.061 Uiso 1 1 calc R . . . .
C20 C 0.9198(3) 0.9519(3) 0.40017(13) 0.0510(7) Uani 1 1 d . . . . .
H20 H 1.041992 0.999756 0.397489 0.061 Uiso 1 1 calc R . . . .
C21 C 0.6332(4) 0.4637(3) 0.22072(13) 0.0492(6) Uani 1 1 d . . . . .
H21 H 0.676591 0.400480 0.238389 0.059 Uiso 1 1 calc R . . . .
C22 C 0.4688(4) 0.3978(3) 0.18553(14) 0.0515(7) Uani 1 1 d . . . . .
H22 H 0.403687 0.291753 0.179481 0.062 Uiso 1 1 calc R . . . .
C23 C 0.3991(3) 0.4883(3) 0.15889(12) 0.0437(6) Uani 1 1 d . . . . .
C24 C 0.5083(3) 0.6440(3) 0.16682(14) 0.0513(7) Uani 1 1 d . . . . .
H24 H 0.470475 0.709220 0.147970 0.062 Uiso 1 1 calc R . . . .
C25 C 0.6713(4) 0.7019(3) 0.20225(14) 0.0526(7) Uani 1 1 d . . . . .
H25 H 0.742003 0.806931 0.206773 0.063 Uiso 1 1 calc R . . . .
C26 C 0.2204(3) 0.4207(3) 0.12367(13) 0.0503(6) Uani 1 1 d . . . . .
H26 H 0.170037 0.315789 0.108449 0.060 Uiso 1 1 calc R . . . .
C27 C 0.1253(3) 0.4968(3) 0.11184(13) 0.0489(6) Uani 1 1 d . . . . .
H27 H 0.176217 0.601306 0.128004 0.059 Uiso 1 1 calc R . . . .
C28 C -0.0513(3) 0.4345(3) 0.07609(12) 0.0470(6) Uani 1 1 d . . . . .
C29 C -0.1328(4) 0.2867(3) 0.04122(14) 0.0596(7) Uani 1 1 d . . . . .
H29 H -0.074907 0.222169 0.039266 0.072 Uiso 1 1 calc R . . . .
C30 C -0.3008(4) 0.2379(4) 0.00965(15) 0.0698(9) Uani 1 1 d . . . . .
H30 H -0.353903 0.138255 -0.013067 0.084 Uiso 1 1 calc R . . . .
C31 C -0.3121(4) 0.4647(4) 0.04080(15) 0.0678(9) Uani 1 1 d . . . . .
H31 H -0.371297 0.527879 0.040120 0.081 Uiso 1 1 calc R . . . .
C32 C -0.1453(4) 0.5237(4) 0.07454(13) 0.0574(7) Uani 1 1 d . . . . .
H32 H -0.095323 0.624089 0.096439 0.069 Uiso 1 1 calc R . . . .
O5 O 1.0640(4) 1.0139(3) 0.09755(16) 0.1019(8) Uani 1 1 d . . . . .
H5A H 1.074398 0.965687 0.127895 0.153 Uiso 1 1 d G . . . .
H5B H 0.969208 0.951408 0.074041 0.153 Uiso 1 1 d G . . . .
O6 O 0.7622(3) 0.8820(4) 0.01070(15) 0.1077(9) Uani 1 1 d . . . . .
H6A H 0.655204 0.813870 0.005371 0.162 Uiso 1 1 d G . . . .
H6B H 0.785340 0.903174 -0.027367 0.162 Uiso 1 1 d G . . . .

loop_
_atom_site_aniso_label
_atom_site_aniso_U_11
_atom_site_aniso_U_22
_atom_site_aniso_U_33
_atom_site_aniso_U_23
_atom_site_aniso_U_13
_atom_site_aniso_U_12
Zn1 0.03989(17) 0.0506(2) 0.04714(18) 0.00135(14) 0.00052(12) 0.02221(14)
O1 0.118(2) 0.0927(19) 0.112(2) 0.0201(17) 0.0195(17) 0.0723(18)
O2 0.0841(16) 0.0620(14) 0.1072(19) 0.0029(13) -0.0420(14) 0.0319(13)
O3 0.0655(14) 0.0785(16) 0.0894(17) 0.0195(13) 0.0334(12) 0.0266(12)
O4 0.0660(16) 0.106(2) 0.120(2) 0.0255(18) -0.0173(16) -0.0044(15)
N1 0.0372(11) 0.0449(12) 0.0480(12) 0.0041(10) 0.0027(9) 0.0188(10)
N2 0.0453(14) 0.094(2) 0.0601(16) 0.0238(16) -0.0019(12) 0.0131(15)
N3 0.0420(11) 0.0429(12) 0.0463(12) 0.0046(10) -0.0013(9) 0.0195(10)
C1 0.063(2) 0.069(2) 0.140(4) 0.040(3) 0.002(2) 0.0334(19)
C2 0.073(2) 0.074(2) 0.097(3) 0.037(2) -0.014(2) 0.022(2)
C3 0.0635(19) 0.0601(19) 0.074(2) 0.0163(17) 0.0054(16) 0.0200(16)
C4 0.077(2) 0.066(2) 0.111(3) 0.015(2) 0.018(2) 0.040(2)
C5 0.0640(19) 0.0544(18) 0.072(2) 0.0120(16) -0.0017(16) 0.0213(16)
C6 0.0326(13) 0.0395(14) 0.077(2) 0.0119(14) -0.0047(13) 0.0050(10)
C7 0.0466(16) 0.0491(17) 0.094(2) 0.0186(18) -0.0028(16) 0.0157(12)
C8 0.060(2) 0.068(2) 0.143(4) 0.045(3) 0.040(3) 0.0267(19)
C9 0.0563(19) 0.066(2) 0.111(3) 0.022(2) -0.006(2) 0.0219(17)
C10 0.0623(18) 0.0554(17) 0.0620(18) 0.0180(15) 0.0099(15) 0.0283(15)
C11 0.0495(15) 0.0332(13) 0.0595(17) 0.0124(12) 0.0136(13) 0.0198(12)
C12 0.075(2) 0.0526(18) 0.0620(19) 0.0134(15) 0.0159(16) 0.0233(16)
C13 0.103(3) 0.077(2) 0.098(3) 0.040(2) 0.058(3) 0.042(2)
C14 0.0641(19) 0.0428(16) 0.080(2) 0.0160(16) 0.0172(18) 0.0258(15)
C15 0.0407(14) 0.0407(14) 0.0590(16) -0.0018(13) 0.0057(12) 0.0109(12)
C16 0.0359(13) 0.0430(15) 0.0633(17) 0.0023(13) 0.0092(12) 0.0120(12)
C17 0.0401(13) 0.0420(14) 0.0448(14) 0.0078(12) 0.0031(11) 0.0207(12)
C18 0.0445(13) 0.0432(14) 0.0500(15) 0.0011(12) 0.0043(12) 0.0197(12)
C19 0.0395(14) 0.0464(15) 0.0551(16) -0.0066(13) -0.0005(12) 0.0124(12)
C20 0.0330(13) 0.0563(17) 0.0570(16) -0.0020(14) 0.0019(12) 0.0156(13)
C21 0.0556(16) 0.0424(15) 0.0536(16) 0.0075(13) 0.0013(13) 0.0250(13)
C22 0.0532(16) 0.0344(14) 0.0603(17) 0.0065(13) -0.0024(13) 0.0129(13)
C23 0.0430(13) 0.0416(14) 0.0434(14) 0.0036(12) 0.0013(11) 0.0159(12)
C24 0.0495(15) 0.0383(14) 0.0656(18) 0.0086(13) -0.0075(13) 0.0193(13)
C25 0.0492(15) 0.0363(14) 0.0669(18) 0.0065(13) -0.0071(13) 0.0144(12)
C26 0.0462(15) 0.0426(15) 0.0524(16) 0.0031(12) -0.0028(12) 0.0112(13)
C27 0.0401(13) 0.0492(16) 0.0477(15) 0.0021(12) -0.0004(11) 0.0112(12)
C28 0.0398(13) 0.0571(17) 0.0380(13) 0.0115(12) 0.0040(11) 0.0134(13)
C29 0.0508(16) 0.0569(18) 0.0591(18) 0.0115(15) -0.0053(14) 0.0111(14)
C30 0.0609(19) 0.065(2) 0.0572(19) 0.0112(16) -0.0093(15) 0.0017(17)
C31 0.0498(17) 0.098(3) 0.0572(18) 0.0153(19) 0.0052(14) 0.0319(19)
C32 0.0472(15) 0.073(2) 0.0489(16) 0.0047(15) 0.0043(13) 0.0238(15)
O5 0.0842(19) 0.0901(19) 0.112(2) 0.0210(17) -0.0124(16) 0.0182(15)
O6 0.0552(15) 0.112(2) 0.121(2) 0.0086(19) -0.0032(15) 0.0045(15)

loop_
_atom_type_symbol
_atom_type_description
_atom_type_scat_dispersion_real
_atom_type_scat_dispersion_imag
_atom_type_scat_source
C C 0.0033 0.0016 'International Tables Vol C Tables 4.2.6.8 and 6.1.1.4'
H H 0.0000 0.0000 'International Tables Vol C Tables 4.2.6.8 and 6.1.1.4'
N N 0.0061 0.0033 'International Tables Vol C Tables 4.2.6.8 and 6.1.1.4'
O O 0.0106 0.0060 'International Tables Vol C Tables 4.2.6.8 and 6.1.1.4'
Zn Zn 0.2839 1.4301 'International Tables Vol C Tables 4.2.6.8 and 6.1.1.4'

loop_
_geom_angle_atom_site_label_1
_geom_angle_atom_site_label_2
_geom_angle_atom_site_label_3
_geom_angle
_geom_angle_site_symmetry_1
_geom_angle_site_symmetry_3
_geom_angle_publ_flag
O2 Zn1 O3 103.31(10) . . ?
O2 Zn1 N1 127.46(11) . . ?
O2 Zn1 N3 100.77(9) . . ?
O3 Zn1 N1 102.97(9) . . ?
O3 Zn1 N3 131.54(10) . . ?
N3 Zn1 N1 94.48(8) . . ?
C7 O2 Zn1 107.9(2) . . ?
C14 O3 Zn1 112.3(2) . . ?
C15 N1 Zn1 122.76(17) . . ?
C20 N1 Zn1 120.46(16) . . ?
C20 N1 C15 116.7(2) . . ?
C30 N2 C31 116.0(3) . . ?
C21 N3 Zn1 122.16(17) . . ?
C25 N3 Zn1 119.69(17) . . ?
C25 N3 C21 117.0(2) . . ?
C2 C1 H1 119.7 . . ?
C2 C1 C4 120.5(3) . . ?
C4 C1 H1 119.7 . . ?
C1 C2 H2 119.9 . . ?
C1 C2 C3 120.2(4) . . ?
C3 C2 H2 119.9 . . ?
C2 C3 H3 119.8 . . ?
C6 C3 C2 120.4(3) . . ?
C6 C3 H3 119.8 . . ?
C1 C4 H4 120.2 . . ?
C1 C4 C5 119.6(4) . . ?
C5 C4 H4 120.2 . . ?
C4 C5 H5 120.0 . . ?
C6 C5 C4 120.1(3) . . ?
C6 C5 H5 120.0 . . ?
C3 C6 C5 119.1(3) . . ?
C3 C6 C7 119.2(3) . . ?
C5 C6 C7 121.6(3) . . ?
O1 C7 O2 123.9(3) . . ?
O1 C7 C6 119.6(3) . . ?
O2 C7 C6 116.3(3) . . ?
C9 C8 H8 120.0 . . ?
C13 C8 H8 120.0 . . ?
C13 C8 C9 120.1(3) . . ?
C8 C9 H9 120.2 . . ?
C8 C9 C10 119.6(3) . . ?
C10 C9 H9 120.2 . . ?
C9 C10 H10 119.8 . . ?
C11 C10 C9 120.3(3) . . ?
C11 C10 H10 119.8 . . ?
C10 C11 C14 122.0(3) . . ?
C12 C11 C10 119.0(3) . . ?
C12 C11 C14 118.9(3) . . ?
C11 C12 H12 119.8 . . ?
C13 C12 C11 120.5(3) . . ?
C13 C12 H12 119.8 . . ?
C8 C13 C12 120.4(3) . . ?
C8 C13 H13 119.8 . . ?
C12 C13 H13 119.8 . . ?
O3 C14 C11 115.8(3) . . ?
O4 C14 O3 123.3(3) . . ?
O4 C14 C11 120.9(3) . . ?
N1 C15 H15 118.1 . . ?
N1 C15 C16 123.9(2) . . ?
C16 C15 H15 118.1 . . ?
C15 C16 H16 120.1 . . ?
C15 C16 C17 119.7(2) . . ?
C17 C16 H16 120.1 . . ?
C16 C17 C18 123.0(2) . . ?
C19 C17 C16 116.5(2) . . ?
C19 C17 C18 120.5(2) . . ?
C17 C18 H18 117.1 . . ?
C18 C18 C17 125.7(3) 2_676 . ?
C18 C18 H18 117.1 2_676 . ?
C17 C19 H19 120.0 . . ?
C20 C19 C17 120.0(2) . . ?
C20 C19 H19 120.0 . . ?
N1 C20 C19 123.1(2) . . ?
N1 C20 H20 118.4 . . ?
C19 C20 H20 118.4 . . ?
N3 C21 H21 118.6 . . ?
N3 C21 C22 122.8(2) . . ?
C22 C21 H21 118.6 . . ?
C21 C22 H22 119.9 . . ?
C21 C22 C23 120.3(2) . . ?
C23 C22 H22 119.9 . . ?
C22 C23 C26 121.1(2) . . ?
C24 C23 C22 116.4(2) . . ?
C24 C23 C26 122.5(2) . . ?
C23 C24 H24 119.9 . . ?
C25 C24 C23 120.1(2) . . ?
C25 C24 H24 119.9 . . ?
N3 C25 C24 123.2(2) . . ?
N3 C25 H25 118.4 . . ?
C24 C25 H25 118.4 . . ?
C23 C26 H26 117.4 . . ?
C27 C26 C23 125.1(3) . . ?
C27 C26 H26 117.4 . . ?
C26 C27 H27 116.6 . . ?
C26 C27 C28 126.8(3) . . ?
C28 C27 H27 116.6 . . ?
C29 C28 C27 123.0(3) . . ?
C32 C28 C27 120.4(3) . . ?
C32 C28 C29 116.6(2) . . ?
C28 C29 H29 120.7 . . ?
C30 C29 C28 118.6(3) . . ?
C30 C29 H29 120.7 . . ?
N2 C30 C29 125.2(3) . . ?
N2 C30 H30 117.4 . . ?
C29 C30 H30 117.4 . . ?
N2 C31 H31 118.4 . . ?
N2 C31 C32 123.2(3) . . ?
C32 C31 H31 118.4 . . ?
C28 C32 H32 119.8 . . ?
C31 C32 C28 120.4(3) . . ?
C31 C32 H32 119.8 . . ?
H5A O5 H5B 104.5 . . ?
H6A O6 H6B 104.5 . . ?

loop_
_geom_bond_atom_site_label_1
_geom_bond_atom_site_label_2
_geom_bond_distance
_geom_bond_site_symmetry_2
_geom_bond_publ_flag
Zn1 O2 1.949(2) . ?
Zn1 O3 1.951(2) . ?
Zn1 N1 2.059(2) . ?
Zn1 N3 2.051(2) . ?
O1 C7 1.231(4) . ?
O2 C7 1.244(4) . ?
O3 C14 1.250(4) . ?
O4 C14 1.218(4) . ?
N1 C15 1.334(3) . ?
N1 C20 1.330(3) . ?
N2 C30 1.323(4) . ?
N2 C31 1.332(4) . ?
N3 C21 1.338(3) . ?
N3 C25 1.337(3) . ?
C1 H1 0.9300 . ?
C1 C2 1.356(5) . ?
C1 C4 1.365(5) . ?
C2 H2 0.9300 . ?
C2 C3 1.374(5) . ?
C3 H3 0.9300 . ?
C3 C6 1.373(4) . ?
C4 H4 0.9300 . ?
C4 C5 1.384(4) . ?
C5 H5 0.9300 . ?
C5 C6 1.378(4) . ?
C6 C7 1.506(4) . ?
C8 H8 0.9300 . ?
C8 C9 1.369(5) . ?
C8 C13 1.360(5) . ?
C9 H9 0.9300 . ?
C9 C10 1.379(4) . ?
C10 H10 0.9300 . ?
C10 C11 1.375(4) . ?
C11 C12 1.372(4) . ?
C11 C14 1.509(4) . ?
C12 H12 0.9300 . ?
C12 C13 1.367(5) . ?
C13 H13 0.9300 . ?
C15 H15 0.9300 . ?
C15 C16 1.361(4) . ?
C16 H16 0.9300 . ?
C16 C17 1.387(4) . ?
C17 C18 1.455(3) . ?
C17 C19 1.384(3) . ?
C18 C18 1.317(5) 2_676 ?
C18 H18 0.9300 . ?
C19 H19 0.9300 . ?
C19 C20 1.373(4) . ?
C20 H20 0.9300 . ?
C21 H21 0.9300 . ?
C21 C22 1.369(4) . ?
C22 H22 0.9300 . ?
C22 C23 1.385(4) . ?
C23 C24 1.384(3) . ?
C23 C26 1.463(3) . ?
C24 H24 0.9300 . ?
C24 C25 1.365(4) . ?
C25 H25 0.9300 . ?
C26 H26 0.9300 . ?
C26 C27 1.316(4) . ?
C27 H27 0.9300 . ?
C27 C28 1.456(3) . ?
C28 C29 1.389(4) . ?
C28 C32 1.382(4) . ?
C29 H29 0.9300 . ?
C29 C30 1.375(4) . ?
C30 H30 0.9300 . ?
C31 H31 0.9300 . ?
C31 C32 1.375(4) . ?
C32 H32 0.9300 . ?
O5 H5A 0.8503 . ?
O5 H5B 0.8494 . ?
O6 H6A 0.8500 . ?
O6 H6B 0.8501 . ?
